data_4334302
loop_
_publ_author_name
'Dmitri V. Konarev'
'Manabu Ishikawa'
'Salavat S. Khasanov'
'Akihiro Otsuka'
'Hideki Yamochi'
'Gunzi Saito'
'Rimma N. Lyubovskaya'

_publ_contact_author_address
;
Institute of Problems of Chemical Physics, RAS,
Chernogolovka, 142432, Russia
;
_publ_contact_author_email konarev@icp.ac.ru
_publ_contact_author_name 'Konarev, Dmitri V.'
_publ_section_title
;
 Synthesis, Structural and Magnetic Properties of Ternary Complexes of
 (Me4P+).{[Fe(I)Pc(-2)]-}.Triptycene and
 (Me4P+).{[Fe(I)Pc(-2)]-}.(N,N,N',N'-Tetrabenzyl-p-phenylenediamine)0.5
 with Iron(I) Phthalocyanine Anions
;
_journal_name_full 'Inorganic Chemistry'
_journal_page_first 3851
_journal_page_last 3859
_journal_paper_doi 10.1021/ic3025364
_journal_volume 52
_journal_year 2013
_chemical_formula_sum 'C32 H16 Fe N8'
_chemical_formula_weight 568.38
_chemical_name_systematic
;
 ?
;
_space_group_IT_number 14
_symmetry_cell_setting monoclinic
_symmetry_space_group_name_Hall '-P 2ybc'
_symmetry_space_group_name_H-M 'P 1 21/c 1'
_atom_sites_solution_hydrogens geom
_atom_sites_solution_primary direct
_atom_sites_solution_secondary difmap
_audit_creation_method SHELXL-97
_cell_angle_alpha 90.00
_cell_angle_beta 120.8600(10)
_cell_angle_gamma 90.00
_cell_formula_units_Z 2
_cell_length_a 14.602(2)
_cell_length_b 4.7862(7)
_cell_length_c 19.412(3)
_cell_measurement_reflns_used 2238
_cell_measurement_temperature 301
_cell_measurement_theta_max 25.53
_cell_measurement_theta_min 2.44
_cell_volume 1164.6(3)
_computing_cell_refinement 'Bruker SAINT'
_computing_data_collection 'Bruker APEX2'
_computing_data_reduction 'Bruker SAINT'
_computing_molecular_graphics 'Yadokari-XG 2009 (Wakita Nemoto et al., 2009)'
_computing_publication_material 'Yadokari-XG 2009 (Wakita,Nemoto et al., 2009)'
_computing_structure_refinement 'SHELXL-97 (Sheldrick, 1997)'
_computing_structure_solution sir2004
_diffrn_ambient_temperature 301(2)
_diffrn_detector_area_resol_mean 8.3333
_diffrn_measured_fraction_theta_full 0.943
_diffrn_measured_fraction_theta_max 0.943
_diffrn_measurement_device_type 'Bruker SMART APEX-II CCD'
_diffrn_measurement_method '\f and \w scans'
_diffrn_radiation_monochromator graphite
_diffrn_radiation_source 'sealed x-ray tube'
_diffrn_radiation_type MoK\a
_diffrn_radiation_wavelength 0.71073
_diffrn_reflns_av_R_equivalents 0.0662
_diffrn_reflns_av_sigmaI/netI 0.0591
_diffrn_reflns_limit_h_max 19
_diffrn_reflns_limit_h_min -19
_diffrn_reflns_limit_k_max 6
_diffrn_reflns_limit_k_min -6
_diffrn_reflns_limit_l_max 26
_diffrn_reflns_limit_l_min -26
_diffrn_reflns_number 13386
_diffrn_reflns_theta_full 29.28
_diffrn_reflns_theta_max 29.28
_diffrn_reflns_theta_min 1.62
_diffrn_standards_number 0
_exptl_absorpt_coefficient_mu 0.691
_exptl_absorpt_correction_T_max 0.9663
_exptl_absorpt_correction_T_min 0.4898
_exptl_absorpt_correction_type multi-scan
_exptl_absorpt_process_details SADABS
_exptl_crystal_colour black
_exptl_crystal_density_diffrn 1.621
_exptl_crystal_description needle
_exptl_crystal_F_000 580
_exptl_crystal_size_max 0.60
_exptl_crystal_size_mid 0.08
_exptl_crystal_size_min 0.05
_refine_diff_density_max 0.458
_refine_diff_density_min -0.522
_refine_diff_density_rms 0.161
_refine_ls_extinction_method none
_refine_ls_goodness_of_fit_ref 1.023
_refine_ls_hydrogen_treatment constr
_refine_ls_matrix_type full
_refine_ls_number_parameters 187
_refine_ls_number_reflns 3001
_refine_ls_number_restraints 0
_refine_ls_restrained_S_all 1.023
_refine_ls_R_factor_all 0.0799
_refine_ls_R_factor_gt 0.0429
_refine_ls_shift/su_max 0.000
_refine_ls_shift/su_mean 0.000
_refine_ls_structure_factor_coef Fsqd
_refine_ls_weighting_details 'calc w=1/[\s^2^(Fo^2^)+(0.0725P)^2^+0.0000P] where P=(Fo^2^+2Fc^2^)/3'
_refine_ls_weighting_scheme calc
_refine_ls_wR_factor_gt 0.1078
_refine_ls_wR_factor_ref 0.1361
_reflns_number_gt 2014
_reflns_number_total 3001
_reflns_threshold_expression >2sigma(I)
_cod_data_source_file ic3025364_si_003_4.cif
_cod_data_source_block Beta_Fe(Pc)_301K
_cod_original_sg_symbol_H-M 'P 21/c'
_cod_database_code 4334302

loop_
_symmetry_equiv_pos_as_xyz
'x, y, z'
'-x, y+1/2, -z+1/2'
'-x, -y, -z'
'x, -y-1/2, z-1/2'

loop_
_atom_site_label
_atom_site_type_symbol
_atom_site_fract_x
_atom_site_fract_y
_atom_site_fract_z
_atom_site_U_iso_or_equiv
_atom_site_adp_type
_atom_site_occupancy
_atom_site_symmetry_multiplicity
_atom_site_calc_flag
_atom_site_refinement_flags
Fe1 Fe 0.0000 0.0000 0.0000 0.02964(17) Uani 1 2 d S
N106 N 0.25216(17) -0.0279(4) 0.16019(13) 0.0334(5) Uani 1 1 d .
N105 N 0.07236(17) 0.5161(4) -0.07866(13) 0.0334(5) Uani 1 1 d .
C102 C 0.2554(2) 0.4955(5) 0.03233(16) 0.0324(5) Uani 1 1 d .
N102 N 0.07278(16) -0.2182(4) 0.09689(12) 0.0305(5) Uani 1 1 d .
N101 N 0.13140(16) 0.1949(4) 0.03263(12) 0.0312(5) Uani 1 1 d .
C107 C 0.1054(2) -0.5361(5) 0.19690(16) 0.0343(6) Uani 1 1 d .
C104 C 0.22923(19) 0.1503(6) 0.10135(15) 0.0321(6) Uani 1 1 d .
C108 C 0.0273(2) -0.4243(6) 0.11885(15) 0.0318(6) Uani 1 1 d .
C101 C 0.1449(2) 0.4053(6) -0.00981(16) 0.0322(6) Uani 1 1 d .
C121 C 0.2914(2) -0.4515(6) 0.29472(17) 0.0412(7) Uani 1 1 d .
H121 H 0.3601 -0.3516 0.3123 0.049 Uiso 1 1 calc R
C105 C 0.17826(19) -0.1969(5) 0.15737(15) 0.0312(5) Uani 1 1 d .
C117 C 0.3085(2) 0.6945(6) 0.01324(17) 0.0407(6) Uani 1 1 d .
H117 H 0.2701 0.8092 -0.0368 0.049 Uiso 1 1 calc R
C124 C 0.0976(2) -0.7406(6) 0.24448(17) 0.0393(6) Uani 1 1 d .
H124 H 0.0294 -0.8439 0.2263 0.047 Uiso 1 1 calc R
C103 C 0.3081(2) 0.3357(6) 0.10152(16) 0.0343(6) Uani 1 1 d .
C122 C 0.2833(2) -0.6521(7) 0.34238(17) 0.0442(7) Uani 1 1 d .
H122 H 0.3474 -0.6961 0.3958 0.053 Uiso 1 1 calc R
C106 C 0.2000(2) -0.3934(6) 0.22097(16) 0.0334(6) Uani 1 1 d .
C119 C 0.4700(2) 0.5677(7) 0.13622(19) 0.0468(7) Uani 1 1 d .
H119 H 0.5482 0.5977 0.1734 0.056 Uiso 1 1 calc R
C118 C 0.4162(2) 0.7263(7) 0.06625(18) 0.0471(7) Uani 1 1 d .
H118 H 0.4569 0.8667 0.0543 0.056 Uiso 1 1 calc R
C120 C 0.4174(2) 0.3692(7) 0.15530(17) 0.0416(7) Uani 1 1 d .
H120 H 0.4560 0.2550 0.2054 0.050 Uiso 1 1 calc R
C123 C 0.1881(2) -0.7954(6) 0.31802(17) 0.0441(7) Uani 1 1 d .
H123 H 0.1853 -0.9394 0.3542 0.053 Uiso 1 1 calc R

loop_
_atom_site_aniso_label
_atom_site_aniso_U_11
_atom_site_aniso_U_22
_atom_site_aniso_U_33
_atom_site_aniso_U_23
_atom_site_aniso_U_13
_atom_site_aniso_U_12
Fe1 0.0290(3) 0.0287(3) 0.0308(3) 0.0018(2) 0.0149(2) -0.0011(2)
N106 0.0308(11) 0.0342(13) 0.0336(11) 0.0022(9) 0.0154(9) 0.0002(9)
N105 0.0343(11) 0.0328(12) 0.0349(12) 0.0015(10) 0.0190(9) -0.0019(9)
C102 0.0337(12) 0.0293(13) 0.0358(13) -0.0031(11) 0.0190(11) -0.0040(11)
N102 0.0311(11) 0.0279(11) 0.0338(11) 0.0008(9) 0.0177(9) -0.0004(9)
N101 0.0325(11) 0.0288(11) 0.0331(11) -0.0003(9) 0.0175(9) 0.0002(9)
C107 0.0366(13) 0.0347(15) 0.0350(14) 0.0030(11) 0.0210(11) 0.0053(11)
C104 0.0295(12) 0.0335(14) 0.0342(13) -0.0030(11) 0.0171(11) -0.0015(10)
C108 0.0344(13) 0.0299(13) 0.0348(14) 0.0012(10) 0.0204(11) 0.0003(10)
C101 0.0373(14) 0.0289(13) 0.0352(14) -0.0019(11) 0.0221(12) -0.0021(11)
C121 0.0348(14) 0.0467(18) 0.0389(15) 0.0050(12) 0.0168(12) 0.0054(12)
C105 0.0308(12) 0.0311(13) 0.0336(13) 0.0007(11) 0.0178(11) 0.0040(10)
C117 0.0412(15) 0.0396(16) 0.0426(15) -0.0036(13) 0.0225(13) -0.0096(12)
C124 0.0423(15) 0.0384(15) 0.0435(15) 0.0050(12) 0.0265(13) 0.0038(12)
C103 0.0348(13) 0.0324(14) 0.0388(14) -0.0043(12) 0.0210(12) -0.0033(11)
C122 0.0421(16) 0.0513(19) 0.0359(15) 0.0106(14) 0.0177(13) 0.0149(13)
C106 0.0364(13) 0.0317(13) 0.0346(13) 0.0017(11) 0.0200(11) 0.0044(11)
C119 0.0340(14) 0.0524(19) 0.0502(18) -0.0041(14) 0.0187(13) -0.0091(13)
C118 0.0417(16) 0.0481(18) 0.0551(19) -0.0020(15) 0.0275(15) -0.0132(13)
C120 0.0339(14) 0.0441(17) 0.0421(16) -0.0020(13) 0.0161(12) -0.0034(12)
C123 0.0526(17) 0.0445(17) 0.0433(16) 0.0159(13) 0.0305(14) 0.0128(14)

loop_
_atom_type_symbol
_atom_type_description
_atom_type_scat_dispersion_real
_atom_type_scat_dispersion_imag
_atom_type_scat_source
C C 0.0033 0.0016 'International Tables Vol C Tables 4.2.6.8 and 6.1.1.4'
H H 0.0000 0.0000 'International Tables Vol C Tables 4.2.6.8 and 6.1.1.4'
N N 0.0061 0.0033 'International Tables Vol C Tables 4.2.6.8 and 6.1.1.4'
Fe Fe 0.3463 0.8444 'International Tables Vol C Tables 4.2.6.8 and 6.1.1.4'

loop_
_geom_angle_atom_site_label_1
_geom_angle_atom_site_label_2
_geom_angle_atom_site_label_3
_geom_angle
_geom_angle_site_symmetry_1
_geom_angle_site_symmetry_3
N101 Fe1 N101 180.00(8) . 3
N101 Fe1 N102 89.07(9) . .
N101 Fe1 N102 90.93(9) 3 .
N101 Fe1 N102 90.93(9) . 3
N101 Fe1 N102 89.07(9) 3 3
N102 Fe1 N102 180.0 . 3
C104 N106 C105 121.1(2) . .
C101 N105 C108 122.2(2) . 3
C103 C102 C117 121.8(2) . .
C103 C102 C101 106.6(2) . .
C117 C102 C101 131.5(2) . .
C108 N102 C105 107.2(2) . .
C108 N102 Fe1 125.47(17) . .
C105 N102 Fe1 127.36(17) . .
C101 N101 C104 107.2(2) . .
C101 N101 Fe1 125.56(17) . .
C104 N101 Fe1 127.23(17) . .
C106 C107 C124 121.9(3) . .
C106 C107 C108 106.4(2) . .
C124 C107 C108 131.6(3) . .
N106 C104 N101 127.7(2) . .
N106 C104 C103 122.9(2) . .
N101 C104 C103 109.5(2) . .
N105 C108 N102 128.0(2) 3 .
N105 C108 C107 122.0(2) 3 .
N102 C108 C107 110.0(2) . .
N105 C101 N101 127.8(2) . .
N105 C101 C102 122.3(2) . .
N101 C101 C102 109.8(2) . .
C122 C121 C106 117.5(3) . .
C122 C121 H121 121.3 . .
C106 C121 H121 121.3 . .
N106 C105 N102 127.5(2) . .
N106 C105 C106 122.8(2) . .
N102 C105 C106 109.7(2) . .
C118 C117 C102 117.1(3) . .
C118 C117 H117 121.5 . .
C102 C117 H117 121.5 . .
C123 C124 C107 117.3(3) . .
C123 C124 H124 121.4 . .
C107 C124 H124 121.4 . .
C102 C103 C120 120.9(3) . .
C102 C103 C104 106.9(2) . .
C120 C103 C104 132.2(3) . .
C121 C122 C123 121.8(3) . .
C121 C122 H122 119.1 . .
C123 C122 H122 119.1 . .
C107 C106 C121 120.6(3) . .
C107 C106 C105 106.7(2) . .
C121 C106 C105 132.7(3) . .
C120 C119 C118 121.4(3) . .
C120 C119 H119 119.3 . .
C118 C119 H119 119.3 . .
C117 C118 C119 121.6(3) . .
C117 C118 H118 119.2 . .
C119 C118 H118 119.2 . .
C119 C120 C103 117.2(3) . .
C119 C120 H120 121.4 . .
C103 C120 H120 121.4 . .
C124 C123 C122 120.9(3) . .
C124 C123 H123 119.5 . .
C122 C123 H123 119.5 . .

loop_
_geom_bond_atom_site_label_1
_geom_bond_atom_site_label_2
_geom_bond_distance
_geom_bond_site_symmetry_2
Fe1 N101 1.925(2) .
Fe1 N101 1.925(2) 3
Fe1 N102 1.925(2) .
Fe1 N102 1.925(2) 3
N106 C104 1.323(3) .
N106 C105 1.327(3) .
N105 C101 1.318(3) .
N105 C108 1.325(3) 3
C102 C103 1.386(4) .
C102 C117 1.393(4) .
C102 C101 1.451(3) .
N102 C108 1.373(3) .
N102 C105 1.381(3) .
N101 C101 1.378(3) .
N101 C104 1.382(3) .
C107 C106 1.389(4) .
C107 C124 1.390(4) .
C107 C108 1.453(4) .
C104 C103 1.452(3) .
C108 N105 1.325(3) 3
C121 C122 1.379(4) .
C121 C106 1.396(4) .
C121 H121 1.0000 .
C105 C106 1.452(4) .
C117 C118 1.377(4) .
C117 H117 1.0000 .
C124 C123 1.385(4) .
C124 H124 1.0000 .
C103 C120 1.398(4) .
C122 C123 1.398(4) .
C122 H122 1.0000 .
C119 C120 1.387(4) .
C119 C118 1.394(4) .
C119 H119 1.0000 .
C118 H118 1.0000 .
C120 H120 1.0000 .
C123 H123 1.0000 .

loop_
_geom_torsion_atom_site_label_1
_geom_torsion_atom_site_label_2
_geom_torsion_atom_site_label_3
_geom_torsion_atom_site_label_4
_geom_torsion
_geom_torsion_site_symmetry_1
_geom_torsion_site_symmetry_4
N101 Fe1 N102 C108 -179.8(2) . .
N101 Fe1 N102 C108 0.2(2) 3 .
N102 Fe1 N102 C108 -92(7) 3 .
N101 Fe1 N102 C105 1.1(2) . .
N101 Fe1 N102 C105 -178.9(2) 3 .
N102 Fe1 N102 C105 89(7) 3 .
N101 Fe1 N101 C101 -171(4) 3 .
N102 Fe1 N101 C101 -179.8(2) . .
N102 Fe1 N101 C101 0.2(2) 3 .
N101 Fe1 N101 C104 10(4) 3 .
N102 Fe1 N101 C104 1.0(2) . .
N102 Fe1 N101 C104 -179.0(2) 3 .
C105 N106 C104 N101 1.7(4) . .
C105 N106 C104 C103 -179.0(2) . .
C101 N101 C104 N106 178.1(2) . .
Fe1 N101 C104 N106 -2.6(4) . .
C101 N101 C104 C103 -1.2(3) . .
Fe1 N101 C104 C103 178.07(16) . .
C105 N102 C108 N105 -179.6(2) . 3
Fe1 N102 C108 N105 1.2(4) . 3
C105 N102 C108 C107 1.2(3) . .
Fe1 N102 C108 C107 -178.00(16) . .
C106 C107 C108 N105 -180.0(2) . 3
C124 C107 C108 N105 -0.5(5) . 3
C106 C107 C108 N102 -0.8(3) . .
C124 C107 C108 N102 178.7(3) . .
C108 N105 C101 N101 -2.7(4) 3 .
C108 N105 C101 C102 176.7(2) 3 .
C104 N101 C101 N105 -179.5(2) . .
Fe1 N101 C101 N105 1.2(4) . .
C104 N101 C101 C102 1.0(3) . .
Fe1 N101 C101 C102 -178.28(16) . .
C103 C102 C101 N105 -180.0(2) . .
C117 C102 C101 N105 -1.2(5) . .
C103 C102 C101 N101 -0.4(3) . .
C117 C102 C101 N101 178.4(3) . .
C104 N106 C105 N102 0.8(4) . .
C104 N106 C105 C106 -179.4(2) . .
C108 N102 C105 N106 178.6(2) . .
Fe1 N102 C105 N106 -2.2(4) . .
C108 N102 C105 C106 -1.2(3) . .
Fe1 N102 C105 C106 177.98(17) . .
C103 C102 C117 C118 0.0(4) . .
C101 C102 C117 C118 -178.6(3) . .
C106 C107 C124 C123 0.8(4) . .
C108 C107 C124 C123 -178.6(3) . .
C117 C102 C103 C120 0.2(4) . .
C101 C102 C103 C120 179.1(3) . .
C117 C102 C103 C104 -179.3(2) . .
C101 C102 C103 C104 -0.3(3) . .
N106 C104 C103 C102 -178.4(2) . .
N101 C104 C103 C102 1.0(3) . .
N106 C104 C103 C120 2.2(5) . .
N101 C104 C103 C120 -178.4(3) . .
C106 C121 C122 C123 0.7(4) . .
C124 C107 C106 C121 0.0(4) . .
C108 C107 C106 C121 179.5(2) . .
C124 C107 C106 C105 -179.5(2) . .
C108 C107 C106 C105 0.0(3) . .
C122 C121 C106 C107 -0.7(4) . .
C122 C121 C106 C105 178.6(3) . .
N106 C105 C106 C107 -179.1(2) . .
N102 C105 C106 C107 0.7(3) . .
N106 C105 C106 C121 1.6(5) . .
N102 C105 C106 C121 -178.6(3) . .
C102 C117 C118 C119 -0.3(4) . .
C120 C119 C118 C117 0.4(5) . .
C118 C119 C120 C103 -0.2(5) . .
C102 C103 C120 C119 -0.1(4) . .
C104 C103 C120 C119 179.2(3) . .
C107 C124 C123 C122 -0.8(4) . .
C121 C122 C123 C124 0.0(5) . .
